data_1566186
loop_
_publ_author_name
'Suresh, Lakshmi'
'Finnstad, Jone'
'T\"ornroos, Karl W.'
'Le Roux, Erwan'

_publ_section_title
;
 Bis(phenolate)-functionalized N-heterocyclic carbene complexes of oxo-
 and imido-vanadium(V)
;
_journal_name_full 'Inorganica Chimica Acta'
_journal_page_first 120301
_journal_paper_doi 10.1016/j.ica.2021.120301
_journal_volume 521
_journal_year 2021
_chemical_formula_moiety 'C33 H44 F3 N2 O5 V'
_chemical_formula_sum 'C33 H44 F3 N2 O5 V'
_chemical_formula_weight 656.64
_space_group_crystal_system monoclinic
_space_group_IT_number 14
_space_group_name_Hall '-P 2ybc'
_space_group_name_H-M_alt 'P 1 21/c 1'
_atom_sites_solution_hydrogens geom
_audit_creation_method SHELXL-2018/3
_cell_angle_alpha 90
_cell_angle_beta 90.0480(10)
_cell_angle_gamma 90
_cell_formula_units_Z 4
_cell_length_a 15.3728(7)
_cell_length_b 17.2974(7)
_cell_length_c 12.1482(5)
_cell_measurement_reflns_used 9992
_cell_measurement_temperature 123(2)
_cell_measurement_theta_max 29.92
_cell_measurement_theta_min 2.35
_cell_volume 3230.3(2)
_computing_cell_refinement 'Bruker AXS Inc. SAINT V6.45A'
_computing_data_collection 'Bruker AXS Inc. APEX2 v2008.1-0'
_computing_data_reduction 'Bruker AXS Inc. SAINT V6.45A'
_computing_molecular_graphics 'Bruker SHELXTL'
_computing_publication_material 'Bruker SHELXTL'
_computing_structure_refinement 'SHELXL-2018/3 (Sheldrick, 2018)'
_computing_structure_solution 'SHELXT 2014/5 (Sheldrick, 2014)'
_diffrn_ambient_temperature 123(2)
_diffrn_measured_fraction_theta_full 1.000
_diffrn_measured_fraction_theta_max 0.998
_diffrn_measurement_device_type 'Bruker AXS APEXII Pt135 CCD detector'
_diffrn_measurement_method '\w scans'
_diffrn_radiation_type MoK\a
_diffrn_radiation_wavelength 0.71073
_diffrn_reflns_av_R_equivalents 0.0641
_diffrn_reflns_av_unetI/netI 0.0499
_diffrn_reflns_Laue_measured_fraction_full 1.000
_diffrn_reflns_Laue_measured_fraction_max 0.998
_diffrn_reflns_limit_h_max 21
_diffrn_reflns_limit_h_min -21
_diffrn_reflns_limit_k_max 24
_diffrn_reflns_limit_k_min -24
_diffrn_reflns_limit_l_max 17
_diffrn_reflns_limit_l_min -17
_diffrn_reflns_number 40414
_diffrn_reflns_point_group_measured_fraction_full 1.000
_diffrn_reflns_point_group_measured_fraction_max 0.998
_diffrn_reflns_theta_full 25.242
_diffrn_reflns_theta_max 29.974
_diffrn_reflns_theta_min 1.772
_diffrn_source 'Bruker AXS TXS Ultra Rotating Anode'
_exptl_absorpt_coefficient_mu 0.367
_exptl_absorpt_correction_type multi-scan
_exptl_absorpt_process_details 'SADABS-2016/2 - Bruker AXS'
_exptl_crystal_colour brown
_exptl_crystal_density_diffrn 1.350
_exptl_crystal_description 'thin plate'
_exptl_crystal_F_000 1384
_exptl_crystal_size_max 0.120
_exptl_crystal_size_mid 0.120
_exptl_crystal_size_min 0.040
_exptl_transmission_factor_max 0.8622
_exptl_transmission_factor_min 0.5379
_refine_diff_density_max 0.945
_refine_diff_density_min -0.536
_refine_diff_density_rms 0.083
_refine_ls_extinction_coef .
_refine_ls_extinction_method none
_refine_ls_goodness_of_fit_ref 1.044
_refine_ls_hydrogen_treatment constr
_refine_ls_matrix_type full
_refine_ls_number_parameters 419
_refine_ls_number_reflns 9396
_refine_ls_number_restraints 66
_refine_ls_restrained_S_all 1.124
_refine_ls_R_factor_all 0.0686
_refine_ls_R_factor_gt 0.0510
_refine_ls_shift/su_max 0.002
_refine_ls_shift/su_mean 0.000
_refine_ls_structure_factor_coef Fsqd
_refine_ls_weighting_details 'w=1/[\s^2^(Fo^2^)+(0.0730P)^2^+1.4731P] where P=(Fo^2^+2Fc^2^)/3'
_refine_ls_weighting_scheme calc
_refine_ls_wR_factor_gt 0.1295
_refine_ls_wR_factor_ref 0.1384
_reflns_Friedel_coverage 0.000
_reflns_Friedel_fraction_full .
_reflns_Friedel_fraction_max .
_reflns_number_gt 7358
_reflns_number_total 9396
_reflns_threshold_expression 'I > 2\s(I)'
_cod_data_source_file Compound5.cif
_cod_data_source_block Compound5
_cod_original_sg_symbol_H-M 'P 21/c'
_cod_database_code 1566186
_shelx_shelxl_version_number 2018/3
_shelx_space_group_comment
;
The symmetry employed for this shelxl refinement is uniquely defined
by the following loop, which should always be used as a source of
symmetry information in preference to the above space-group names.
They are only intended as comments.
;
_shelx_estimated_absorpt_t_min 0.957
_shelx_estimated_absorpt_t_max 0.985

loop_
_space_group_symop_operation_xyz
'x, y, z'
'-x, y+1/2, -z+1/2'
'-x, -y, -z'
'x, -y-1/2, z-1/2'

loop_
_atom_site_label
_atom_site_type_symbol
_atom_site_fract_x
_atom_site_fract_y
_atom_site_fract_z
_atom_site_U_iso_or_equiv
_atom_site_adp_type
_atom_site_occupancy
_atom_site_site_symmetry_order
_atom_site_calc_flag
_atom_site_refinement_flags_posn
_atom_site_refinement_flags_adp
_atom_site_refinement_flags_occupancy
_atom_site_disorder_assembly
_atom_site_disorder_group
V1 V 0.62046(2) 0.67583(2) 0.55608(2) 0.01278(8) Uani 1 1 d . . . . .
O1 O 0.51019(8) 0.69049(7) 0.51082(11) 0.0187(3) Uani 1 1 d . . . . .
N1 N 0.48333(9) 0.55379(8) 0.62323(11) 0.0136(3) Uani 1 1 d . . . . .
C1 C 0.56595(10) 0.57830(10) 0.63100(13) 0.0139(3) Uani 1 1 d . . . . .
O2 O 0.69040(8) 0.67013(7) 0.67535(10) 0.0168(2) Uani 1 1 d . . . . .
N2 N 0.61166(9) 0.52919(8) 0.69322(12) 0.0147(3) Uani 1 1 d . . . . .
C2 C 0.46812(11) 0.48417(10) 0.69138(15) 0.0191(3) Uani 1 1 d . . . . .
H2A H 0.439963 0.442675 0.647992 0.023 Uiso 1 1 calc R U . . .
H2AB H 0.431436 0.496340 0.756041 0.023 Uiso 1 1 calc R U . . .
O3 O 0.66801(8) 0.62861(8) 0.46186(11) 0.0202(3) Uani 1 1 d . . . . .
C3 C 0.55966(11) 0.46103(10) 0.72635(15) 0.0176(3) Uani 1 1 d . . . . .
H3A H 0.563026 0.452204 0.806761 0.021 Uiso 1 1 calc R U . . .
H3AB H 0.579137 0.413829 0.687415 0.021 Uiso 1 1 calc R U . . .
O4 O 0.65326(8) 0.78416(7) 0.53318(10) 0.0189(3) Uani 1 1 d . . . . .
C4 C 0.41315(10) 0.59352(10) 0.57302(13) 0.0131(3) Uani 1 1 d . . . . .
O5 O 0.58962(10) 0.84280(9) 0.67706(12) 0.0304(3) Uani 1 1 d . . . . .
C5 C 0.42850(10) 0.66284(10) 0.51630(13) 0.0142(3) Uani 1 1 d . . . . .
C6 C 0.35981(10) 0.70286(10) 0.46569(14) 0.0149(3) Uani 1 1 d . . . . .
C7 C 0.27617(10) 0.67191(10) 0.47803(14) 0.0166(3) Uani 1 1 d . . . . .
H7 H 0.228780 0.698443 0.444938 0.020 Uiso 1 1 calc R U . . .
C8 C 0.25882(10) 0.60426(10) 0.53628(14) 0.0156(3) Uani 1 1 d . . . . .
C9 C 0.32882(10) 0.56443(10) 0.58241(14) 0.0155(3) Uani 1 1 d . . . . .
H9 H 0.319023 0.517231 0.620422 0.019 Uiso 1 1 calc R U . . .
C10 C 0.37664(11) 0.77837(10) 0.40179(15) 0.0182(3) Uani 1 1 d . . . . .
C11 C 0.44335(13) 0.76524(13) 0.30925(17) 0.0281(4) Uani 1 1 d . . . . .
H11A H 0.421348 0.725835 0.258386 0.042 Uiso 1 1 calc R U . . .
H11B H 0.498517 0.747778 0.341183 0.042 Uiso 1 1 calc R U . . .
H11C H 0.452657 0.813741 0.269268 0.042 Uiso 1 1 calc R U . . .
C12 C 0.41034(13) 0.84059(11) 0.48188(18) 0.0266(4) Uani 1 1 d . . . . .
H12A H 0.422211 0.888359 0.441214 0.040 Uiso 1 1 calc R U . . .
H12B H 0.463971 0.822400 0.517028 0.040 Uiso 1 1 calc R U . . .
H12C H 0.366278 0.850586 0.538373 0.040 Uiso 1 1 calc R U . . .
C13 C 0.29400(12) 0.80943(12) 0.34767(18) 0.0253(4) Uani 1 1 d . . . . .
H13A H 0.307001 0.858236 0.310160 0.038 Uiso 1 1 calc R U . . .
H13B H 0.249593 0.818270 0.404110 0.038 Uiso 1 1 calc R U . . .
H13C H 0.272401 0.771713 0.294014 0.038 Uiso 1 1 calc R U . . .
C14 C 0.16573(10) 0.57420(11) 0.55553(15) 0.0187(3) Uani 1 1 d . . . . .
C15 C 0.15672(12) 0.49067(12) 0.5164(2) 0.0297(4) Uani 1 1 d . . . . .
H15A H 0.168782 0.487969 0.437266 0.045 Uiso 1 1 calc R U . . .
H15B H 0.097393 0.472482 0.530499 0.045 Uiso 1 1 calc R U . . .
H15C H 0.198192 0.457967 0.556225 0.045 Uiso 1 1 calc R U . . .
C16 C 0.14512(13) 0.57880(15) 0.67820(17) 0.0337(5) Uani 1 1 d . . . . .
H16A H 0.151439 0.632341 0.703364 0.051 Uiso 1 1 calc R U . . .
H16B H 0.185399 0.545585 0.719141 0.051 Uiso 1 1 calc R U . . .
H16C H 0.085278 0.561443 0.690893 0.051 Uiso 1 1 calc R U . . .
C17 C 0.09798(12) 0.62314(13) 0.4941(2) 0.0322(5) Uani 1 1 d . . . . .
H17A H 0.110303 0.621936 0.415004 0.048 Uiso 1 1 calc R U . . .
H17B H 0.100631 0.676615 0.520553 0.048 Uiso 1 1 calc R U . . .
H17C H 0.039766 0.602104 0.507606 0.048 Uiso 1 1 calc R U . . .
C18 C 0.69898(10) 0.53869(10) 0.72754(13) 0.0145(3) Uani 1 1 d . . . . .
C19 C 0.73670(10) 0.61183(10) 0.72092(13) 0.0147(3) Uani 1 1 d . . . . .
C20 C 0.82099(10) 0.62486(10) 0.76277(14) 0.0152(3) Uani 1 1 d . . . . .
C21 C 0.86409(11) 0.56142(10) 0.80664(14) 0.0170(3) Uani 1 1 d . . . . .
H21 H 0.920947 0.568992 0.835380 0.020 Uiso 1 1 calc R U . . .
C22 C 0.82866(11) 0.48695(10) 0.81099(14) 0.0162(3) Uani 1 1 d . . . . .
C23 C 0.74490(11) 0.47608(10) 0.77131(14) 0.0166(3) Uani 1 1 d . . . . .
H23 H 0.718868 0.426306 0.773874 0.020 Uiso 1 1 calc R U . . .
C24 C 0.86300(11) 0.70535(10) 0.75645(15) 0.0177(3) Uani 1 1 d . . . . .
C25 C 0.80530(12) 0.76590(11) 0.81344(16) 0.0236(4) Uani 1 1 d . . . . .
H25A H 0.834113 0.816410 0.811125 0.035 Uiso 1 1 calc R U . . .
H25B H 0.795783 0.750766 0.890235 0.035 Uiso 1 1 calc R U . . .
H25C H 0.749214 0.769115 0.775301 0.035 Uiso 1 1 calc R U . . .
C26 C 0.87692(13) 0.72610(12) 0.63479(16) 0.0256(4) Uani 1 1 d . . . . .
H26A H 0.915631 0.687960 0.600796 0.038 Uiso 1 1 calc R U . . .
H26B H 0.903206 0.777578 0.629486 0.038 Uiso 1 1 calc R U . . .
H26C H 0.820794 0.725999 0.596470 0.038 Uiso 1 1 calc R U . . .
C27 C 0.95170(12) 0.70706(12) 0.81521(18) 0.0268(4) Uani 1 1 d . . . . .
H27A H 0.991268 0.670335 0.779671 0.040 Uiso 1 1 calc R U . . .
H27B H 0.944050 0.692691 0.892628 0.040 Uiso 1 1 calc R U . . .
H27C H 0.976264 0.759247 0.810738 0.040 Uiso 1 1 calc R U . . .
C28 C 0.88121(11) 0.42169(11) 0.86530(15) 0.0201(3) Uani 1 1 d . . . . .
C29 C 0.97521(12) 0.42103(12) 0.82143(19) 0.0287(4) Uani 1 1 d . . . . .
H29A H 0.974506 0.412312 0.741723 0.043 Uiso 1 1 calc R U . . .
H29B H 1.007998 0.379517 0.857418 0.043 Uiso 1 1 calc R U . . .
H29C H 1.002921 0.470833 0.837240 0.043 Uiso 1 1 calc R U . . .
C30 C 0.88288(14) 0.43617(13) 0.99000(17) 0.0290(4) Uani 1 1 d . . . . .
H30A H 0.910239 0.486270 1.004910 0.043 Uiso 1 1 calc R U . . .
H30B H 0.916238 0.395128 1.026245 0.043 Uiso 1 1 calc R U . . .
H30C H 0.823246 0.436361 1.018440 0.043 Uiso 1 1 calc R U . . .
C31 C 0.84150(13) 0.34172(11) 0.84359(18) 0.0257(4) Uani 1 1 d . . . . .
H31A H 0.835722 0.333655 0.764072 0.038 Uiso 1 1 calc R U . . .
H31B H 0.784005 0.338693 0.878119 0.038 Uiso 1 1 calc R U . . .
H31C H 0.879404 0.301742 0.874724 0.038 Uiso 1 1 calc R U . . .
C32 C 0.63809(11) 0.84041(10) 0.59935(15) 0.0193(3) Uani 1 1 d . . . . .
C33 C 0.69027(15) 0.91302(13) 0.5682(2) 0.0419(6) Uani 1 1 d D . . . .
F1 F 0.7564(4) 0.9027(4) 0.5040(5) 0.0436(9) Uani 0.422(7) 1 d D U P A 1
F2 F 0.7159(5) 0.9465(4) 0.6645(4) 0.0532(10) Uani 0.422(7) 1 d D U P A 1
F3 F 0.6358(4) 0.9612(4) 0.5183(6) 0.0745(11) Uani 0.422(7) 1 d D U P A 1
F1A F 0.7733(2) 0.8948(3) 0.5403(4) 0.0436(9) Uani 0.578(7) 1 d D U P A 2
F2A F 0.6954(3) 0.9670(3) 0.6457(4) 0.0532(10) Uani 0.578(7) 1 d D U P A 2
F3A F 0.6540(3) 0.9490(3) 0.4810(4) 0.0745(11) Uani 0.578(7) 1 d D U P A 2

loop_
_atom_site_aniso_label
_atom_site_aniso_U_11
_atom_site_aniso_U_22
_atom_site_aniso_U_33
_atom_site_aniso_U_23
_atom_site_aniso_U_13
_atom_site_aniso_U_12
V1 0.00916(13) 0.00997(14) 0.01921(14) 0.00182(10) -0.00179(9) -0.00059(9)
O1 0.0105(5) 0.0160(6) 0.0295(7) 0.0097(5) -0.0029(5) -0.0007(4)
N1 0.0107(6) 0.0106(6) 0.0195(6) 0.0034(5) -0.0033(5) -0.0014(5)
C1 0.0118(7) 0.0115(7) 0.0184(7) -0.0013(6) -0.0022(6) -0.0016(6)
O2 0.0139(5) 0.0113(6) 0.0252(6) 0.0016(5) -0.0071(4) -0.0013(4)
N2 0.0116(6) 0.0099(6) 0.0226(7) 0.0026(5) -0.0045(5) -0.0028(5)
C2 0.0151(7) 0.0157(8) 0.0264(8) 0.0094(7) -0.0066(6) -0.0051(6)
O3 0.0177(6) 0.0161(6) 0.0267(6) -0.0009(5) 0.0018(5) -0.0017(5)
C3 0.0147(7) 0.0119(8) 0.0262(8) 0.0053(6) -0.0059(6) -0.0045(6)
O4 0.0189(6) 0.0121(6) 0.0257(6) 0.0012(5) -0.0007(5) -0.0018(5)
C4 0.0102(7) 0.0119(8) 0.0172(7) -0.0003(6) -0.0036(5) 0.0009(6)
O5 0.0303(7) 0.0286(8) 0.0322(7) -0.0024(6) 0.0101(6) -0.0044(6)
C5 0.0100(7) 0.0141(8) 0.0184(7) -0.0004(6) -0.0010(5) -0.0011(6)
C6 0.0133(7) 0.0120(7) 0.0195(8) -0.0007(6) -0.0030(6) 0.0015(6)
C7 0.0114(7) 0.0173(8) 0.0210(8) -0.0021(6) -0.0043(6) 0.0024(6)
C8 0.0107(7) 0.0161(8) 0.0200(8) -0.0039(6) -0.0020(6) -0.0011(6)
C9 0.0130(7) 0.0143(8) 0.0192(7) -0.0004(6) -0.0021(6) -0.0029(6)
C10 0.0151(7) 0.0150(8) 0.0245(8) 0.0038(7) -0.0037(6) 0.0028(6)
C11 0.0287(10) 0.0265(10) 0.0292(10) 0.0128(8) 0.0056(8) 0.0063(8)
C12 0.0269(9) 0.0155(9) 0.0373(11) 0.0013(8) -0.0108(8) -0.0010(7)
C13 0.0213(9) 0.0193(9) 0.0351(10) 0.0076(8) -0.0098(7) 0.0021(7)
C14 0.0100(7) 0.0204(9) 0.0257(8) -0.0043(7) -0.0019(6) -0.0030(6)
C15 0.0162(8) 0.0223(10) 0.0507(13) -0.0096(9) 0.0020(8) -0.0056(7)
C16 0.0178(9) 0.0534(15) 0.0298(10) -0.0078(10) 0.0036(7) -0.0095(9)
C17 0.0131(8) 0.0312(12) 0.0522(13) 0.0048(10) -0.0081(8) -0.0012(8)
C18 0.0111(7) 0.0144(8) 0.0180(7) 0.0000(6) -0.0045(6) 0.0000(6)
C19 0.0131(7) 0.0128(8) 0.0182(7) 0.0004(6) -0.0036(6) 0.0007(6)
C20 0.0119(7) 0.0144(8) 0.0193(7) -0.0032(6) -0.0022(6) -0.0005(6)
C21 0.0128(7) 0.0161(8) 0.0220(8) -0.0022(6) -0.0047(6) 0.0011(6)
C22 0.0147(7) 0.0143(8) 0.0196(8) -0.0005(6) -0.0050(6) 0.0030(6)
C23 0.0147(7) 0.0121(8) 0.0229(8) 0.0003(6) -0.0042(6) -0.0002(6)
C24 0.0140(7) 0.0137(8) 0.0256(8) -0.0015(6) -0.0049(6) -0.0025(6)
C25 0.0224(9) 0.0174(9) 0.0311(10) -0.0068(7) -0.0067(7) -0.0003(7)
C26 0.0237(9) 0.0248(10) 0.0284(9) 0.0023(8) -0.0005(7) -0.0080(8)
C27 0.0176(8) 0.0196(9) 0.0432(11) -0.0010(8) -0.0104(8) -0.0049(7)
C28 0.0176(8) 0.0147(8) 0.0280(9) -0.0009(7) -0.0088(7) 0.0041(6)
C29 0.0189(9) 0.0234(10) 0.0437(12) -0.0035(9) -0.0075(8) 0.0066(7)
C30 0.0338(11) 0.0246(10) 0.0285(10) 0.0046(8) -0.0115(8) 0.0056(8)
C31 0.0242(9) 0.0149(9) 0.0379(11) 0.0018(8) -0.0106(8) 0.0029(7)
C32 0.0174(8) 0.0149(8) 0.0255(9) 0.0012(7) 0.0001(6) -0.0013(6)
C33 0.0542(15) 0.0174(10) 0.0542(14) -0.0092(10) 0.0274(12) -0.0100(10)
F1 0.0497(15) 0.0316(12) 0.050(2) -0.0110(16) 0.0294(14) -0.0201(10)
F2 0.056(2) 0.027(2) 0.0765(15) -0.0289(14) 0.0319(12) -0.0175(14)
F3 0.105(2) 0.0398(16) 0.079(2) 0.0322(17) 0.0274(17) 0.0071(13)
F1A 0.0497(15) 0.0316(12) 0.050(2) -0.0110(16) 0.0294(14) -0.0201(10)
F2A 0.056(2) 0.027(2) 0.0765(15) -0.0289(14) 0.0319(12) -0.0175(14)
F3A 0.105(2) 0.0398(16) 0.079(2) 0.0322(17) 0.0274(17) 0.0071(13)

loop_
_atom_type_symbol
_atom_type_description
_atom_type_scat_dispersion_real
_atom_type_scat_dispersion_imag
_atom_type_scat_source
C C 0.0033 0.0016 'International Tables Vol C Tables 4.2.6.8 and 6.1.1.4'
H H 0.0000 0.0000 'International Tables Vol C Tables 4.2.6.8 and 6.1.1.4'
F F 0.0171 0.0103 'International Tables Vol C Tables 4.2.6.8 and 6.1.1.4'
N N 0.0061 0.0033 'International Tables Vol C Tables 4.2.6.8 and 6.1.1.4'
O O 0.0106 0.0060 'International Tables Vol C Tables 4.2.6.8 and 6.1.1.4'
V V 0.3005 0.5294 'International Tables Vol C Tables 4.2.6.8 and 6.1.1.4'

loop_
_geom_angle_atom_site_label_1
_geom_angle_atom_site_label_2
_geom_angle_atom_site_label_3
_geom_angle
_geom_angle_site_symmetry_1
_geom_angle_site_symmetry_3
O3 V1 O1 106.67(7) . .
O3 V1 O2 106.05(6) . .
O1 V1 O2 144.36(6) . .
O3 V1 O4 105.73(6) . .
O1 V1 O4 93.68(5) . .
O2 V1 O4 90.75(5) . .
O3 V1 C1 94.81(7) . .
O1 V1 C1 82.48(6) . .
O2 V1 C1 81.10(6) . .
O4 V1 C1 159.32(6) . .
C5 O1 V1 144.46(11) . .
C1 N1 C4 126.67(14) . .
C1 N1 C2 111.57(13) . .
C4 N1 C2 120.99(13) . .
N2 C1 N1 109.64(14) . .
N2 C1 V1 123.23(11) . .
N1 C1 V1 127.11(12) . .
C19 O2 V1 132.98(11) . .
C1 N2 C18 126.24(14) . .
C1 N2 C3 112.10(13) . .
C18 N2 C3 121.65(14) . .
N1 C2 C3 102.91(13) . .
N1 C2 H2A 111.2 . .
C3 C2 H2A 111.2 . .
N1 C2 H2AB 111.2 . .
C3 C2 H2AB 111.2 . .
H2A C2 H2AB 109.1 . .
N2 C3 C2 102.34(13) . .
N2 C3 H3A 111.3 . .
C2 C3 H3A 111.3 . .
N2 C3 H3AB 111.3 . .
C2 C3 H3AB 111.3 . .
H3A C3 H3AB 109.2 . .
C32 O4 V1 126.07(12) . .
C9 C4 C5 120.33(15) . .
C9 C4 N1 119.81(15) . .
C5 C4 N1 119.84(14) . .
O1 C5 C4 119.05(14) . .
O1 C5 C6 120.31(15) . .
C4 C5 C6 120.64(15) . .
C7 C6 C5 117.05(16) . .
C7 C6 C10 122.15(15) . .
C5 C6 C10 120.79(15) . .
C8 C7 C6 123.46(15) . .
C8 C7 H7 118.3 . .
C6 C7 H7 118.3 . .
C7 C8 C9 118.10(15) . .
C7 C8 C14 122.60(15) . .
C9 C8 C14 119.25(16) . .
C8 C9 C4 120.36(16) . .
C8 C9 H9 119.8 . .
C4 C9 H9 119.8 . .
C13 C10 C11 106.98(16) . .
C13 C10 C12 107.78(15) . .
C11 C10 C12 109.91(16) . .
C13 C10 C6 112.03(14) . .
C11 C10 C6 110.79(15) . .
C12 C10 C6 109.29(15) . .
C10 C11 H11A 109.5 . .
C10 C11 H11B 109.5 . .
H11A C11 H11B 109.5 . .
C10 C11 H11C 109.5 . .
H11A C11 H11C 109.5 . .
H11B C11 H11C 109.5 . .
C10 C12 H12A 109.5 . .
C10 C12 H12B 109.5 . .
H12A C12 H12B 109.5 . .
C10 C12 H12C 109.5 . .
H12A C12 H12C 109.5 . .
H12B C12 H12C 109.5 . .
C10 C13 H13A 109.5 . .
C10 C13 H13B 109.5 . .
H13A C13 H13B 109.5 . .
C10 C13 H13C 109.5 . .
H13A C13 H13C 109.5 . .
H13B C13 H13C 109.5 . .
C16 C14 C15 109.56(18) . .
C16 C14 C17 107.73(17) . .
C15 C14 C17 108.00(16) . .
C16 C14 C8 108.92(14) . .
C15 C14 C8 110.86(14) . .
C17 C14 C8 111.71(16) . .
C14 C15 H15A 109.5 . .
C14 C15 H15B 109.5 . .
H15A C15 H15B 109.5 . .
C14 C15 H15C 109.5 . .
H15A C15 H15C 109.5 . .
H15B C15 H15C 109.5 . .
C14 C16 H16A 109.5 . .
C14 C16 H16B 109.5 . .
H16A C16 H16B 109.5 . .
C14 C16 H16C 109.5 . .
H16A C16 H16C 109.5 . .
H16B C16 H16C 109.5 . .
C14 C17 H17A 109.5 . .
C14 C17 H17B 109.5 . .
H17A C17 H17B 109.5 . .
C14 C17 H17C 109.5 . .
H17A C17 H17C 109.5 . .
H17B C17 H17C 109.5 . .
C19 C18 C23 121.01(15) . .
C19 C18 N2 118.88(15) . .
C23 C18 N2 120.06(15) . .
O2 C19 C18 118.78(14) . .
O2 C19 C20 120.78(15) . .
C18 C19 C20 120.43(15) . .
C21 C20 C19 116.78(15) . .
C21 C20 C24 122.34(15) . .
C19 C20 C24 120.86(15) . .
C20 C21 C22 123.81(15) . .
C20 C21 H21 118.1 . .
C22 C21 H21 118.1 . .
C23 C22 C21 118.21(15) . .
C23 C22 C28 122.49(16) . .
C21 C22 C28 119.20(15) . .
C22 C23 C18 119.71(16) . .
C22 C23 H23 120.1 . .
C18 C23 H23 120.1 . .
C26 C24 C20 108.58(14) . .
C26 C24 C25 110.80(16) . .
C20 C24 C25 110.61(14) . .
C26 C24 C27 108.52(15) . .
C20 C24 C27 111.50(15) . .
C25 C24 C27 106.82(15) . .
C24 C25 H25A 109.5 . .
C24 C25 H25B 109.5 . .
H25A C25 H25B 109.5 . .
C24 C25 H25C 109.5 . .
H25A C25 H25C 109.5 . .
H25B C25 H25C 109.5 . .
C24 C26 H26A 109.5 . .
C24 C26 H26B 109.5 . .
H26A C26 H26B 109.5 . .
C24 C26 H26C 109.5 . .
H26A C26 H26C 109.5 . .
H26B C26 H26C 109.5 . .
C24 C27 H27A 109.5 . .
C24 C27 H27B 109.5 . .
H27A C27 H27B 109.5 . .
C24 C27 H27C 109.5 . .
H27A C27 H27C 109.5 . .
H27B C27 H27C 109.5 . .
C31 C28 C30 108.84(17) . .
C31 C28 C22 112.30(14) . .
C30 C28 C22 108.19(15) . .
C31 C28 C29 107.87(16) . .
C30 C28 C29 109.12(16) . .
C22 C28 C29 110.48(16) . .
C28 C29 H29A 109.5 . .
C28 C29 H29B 109.5 . .
H29A C29 H29B 109.5 . .
C28 C29 H29C 109.5 . .
H29A C29 H29C 109.5 . .
H29B C29 H29C 109.5 . .
C28 C30 H30A 109.5 . .
C28 C30 H30B 109.5 . .
H30A C30 H30B 109.5 . .
C28 C30 H30C 109.5 . .
H30A C30 H30C 109.5 . .
H30B C30 H30C 109.5 . .
C28 C31 H31A 109.5 . .
C28 C31 H31B 109.5 . .
H31A C31 H31B 109.5 . .
C28 C31 H31C 109.5 . .
H31A C31 H31C 109.5 . .
H31B C31 H31C 109.5 . .
O5 C32 O4 129.05(17) . .
O5 C32 C33 119.22(17) . .
O4 C32 C33 111.71(15) . .
F1 C33 F3 107.8(4) . .
F2A C33 F3A 104.9(3) . .
F2A C33 F1A 106.6(3) . .
F3A C33 F1A 107.4(3) . .
F1 C33 F2 110.4(4) . .
F3 C33 F2 107.9(4) . .
F1 C33 C32 116.5(4) . .
F2A C33 C32 115.5(3) . .
F3 C33 C32 107.2(4) . .
F3A C33 C32 110.8(3) . .
F1A C33 C32 111.2(3) . .
F2 C33 C32 106.6(3) . .

loop_
_geom_bond_atom_site_label_1
_geom_bond_atom_site_label_2
_geom_bond_distance
_geom_bond_site_symmetry_2
V1 O3 1.5852(13) .
V1 O1 1.7995(12) .
V1 O2 1.8063(12) .
V1 O4 1.9604(13) .
V1 C1 2.0923(17) .
O1 C5 1.3456(19) .
N1 C1 1.342(2) .
N1 C4 1.417(2) .
N1 C2 1.480(2) .
C1 N2 1.336(2) .
O2 C19 1.352(2) .
N2 C18 1.415(2) .
N2 C3 1.480(2) .
C2 C3 1.523(2) .
C2 H2A 0.9900 .
C2 H2AB 0.9900 .
C3 H3A 0.9900 .
C3 H3AB 0.9900 .
O4 C32 1.284(2) .
C4 C9 1.395(2) .
C4 C5 1.403(2) .
O5 C32 1.204(2) .
C5 C6 1.404(2) .
C6 C7 1.401(2) .
C6 C10 1.541(2) .
C7 C8 1.393(2) .
C7 H7 0.9500 .
C8 C9 1.395(2) .
C8 C14 1.541(2) .
C9 H9 0.9500 .
C10 C13 1.527(2) .
C10 C11 1.539(3) .
C10 C12 1.540(3) .
C11 H11A 0.9800 .
C11 H11B 0.9800 .
C11 H11C 0.9800 .
C12 H12A 0.9800 .
C12 H12B 0.9800 .
C12 H12C 0.9800 .
C13 H13A 0.9800 .
C13 H13B 0.9800 .
C13 H13C 0.9800 .
C14 C16 1.526(3) .
C14 C15 1.527(3) .
C14 C17 1.535(3) .
C15 H15A 0.9800 .
C15 H15B 0.9800 .
C15 H15C 0.9800 .
C16 H16A 0.9800 .
C16 H16B 0.9800 .
C16 H16C 0.9800 .
C17 H17A 0.9800 .
C17 H17B 0.9800 .
C17 H17C 0.9800 .
C18 C19 1.394(2) .
C18 C23 1.398(2) .
C19 C20 1.410(2) .
C20 C21 1.388(2) .
C20 C24 1.537(2) .
C21 C22 1.400(2) .
C21 H21 0.9500 .
C22 C23 1.387(2) .
C22 C28 1.537(2) .
C23 H23 0.9500 .
C24 C26 1.536(3) .
C24 C25 1.538(3) .
C24 C27 1.539(2) .
C25 H25A 0.9800 .
C25 H25B 0.9800 .
C25 H25C 0.9800 .
C26 H26A 0.9800 .
C26 H26B 0.9800 .
C26 H26C 0.9800 .
C27 H27A 0.9800 .
C27 H27B 0.9800 .
C27 H27C 0.9800 .
C28 C31 1.535(3) .
C28 C30 1.536(3) .
C28 C29 1.541(3) .
C29 H29A 0.9800 .
C29 H29B 0.9800 .
C29 H29C 0.9800 .
C30 H30A 0.9800 .
C30 H30B 0.9800 .
C30 H30C 0.9800 .
C31 H31A 0.9800 .
C31 H31B 0.9800 .
C31 H31C 0.9800 .
C32 C33 1.538(3) .
C33 F1 1.294(4) .
C33 F2A 1.327(4) .
C33 F3 1.327(5) .
C33 F3A 1.348(4) .
C33 F1A 1.358(4) .
C33 F2 1.363(5) .

loop_
_geom_torsion_atom_site_label_1
_geom_torsion_atom_site_label_2
_geom_torsion_atom_site_label_3
_geom_torsion_atom_site_label_4
_geom_torsion
_geom_torsion_site_symmetry_1
_geom_torsion_site_symmetry_2
_geom_torsion_site_symmetry_3
_geom_torsion_site_symmetry_4
O3 V1 O1 C5 95.2(2) . . . .
O2 V1 O1 C5 -60.8(2) . . . .
O4 V1 O1 C5 -157.2(2) . . . .
C1 V1 O1 C5 2.4(2) . . . .
C4 N1 C1 N2 173.82(15) . . . .
C2 N1 C1 N2 3.9(2) . . . .
C4 N1 C1 V1 -7.8(2) . . . .
C2 N1 C1 V1 -177.77(12) . . . .
O3 V1 O2 C19 -42.30(16) . . . .
O1 V1 O2 C19 113.71(16) . . . .
O4 V1 O2 C19 -148.92(15) . . . .
C1 V1 O2 C19 50.18(15) . . . .
N1 C1 N2 C18 -174.54(15) . . . .
V1 C1 N2 C18 7.0(2) . . . .
N1 C1 N2 C3 4.4(2) . . . .
V1 C1 N2 C3 -173.99(12) . . . .
C1 N1 C2 C3 -10.00(19) . . . .
C4 N1 C2 C3 179.41(14) . . . .
C1 N2 C3 C2 -10.30(19) . . . .
C18 N2 C3 C2 168.73(15) . . . .
N1 C2 C3 N2 11.38(17) . . . .
C1 N1 C4 C9 -172.77(16) . . . .
C2 N1 C4 C9 -3.7(2) . . . .
C1 N1 C4 C5 5.8(3) . . . .
C2 N1 C4 C5 174.83(15) . . . .
V1 O1 C5 C4 -4.2(3) . . . .
V1 O1 C5 C6 175.92(15) . . . .
C9 C4 C5 O1 178.41(15) . . . .
N1 C4 C5 O1 -0.1(2) . . . .
C9 C4 C5 C6 -1.7(2) . . . .
N1 C4 C5 C6 179.76(15) . . . .
O1 C5 C6 C7 -177.92(15) . . . .
C4 C5 C6 C7 2.2(2) . . . .
O1 C5 C6 C10 0.8(2) . . . .
C4 C5 C6 C10 -179.05(15) . . . .
C5 C6 C7 C8 -0.6(3) . . . .
C10 C6 C7 C8 -179.29(16) . . . .
C6 C7 C8 C9 -1.6(3) . . . .
C6 C7 C8 C14 175.73(16) . . . .
C7 C8 C9 C4 2.1(2) . . . .
C14 C8 C9 C4 -175.30(15) . . . .
C5 C4 C9 C8 -0.5(2) . . . .
N1 C4 C9 C8 178.00(15) . . . .
C7 C6 C10 C13 -4.8(2) . . . .
C5 C6 C10 C13 176.49(16) . . . .
C7 C6 C10 C11 -124.21(18) . . . .
C5 C6 C10 C11 57.1(2) . . . .
C7 C6 C10 C12 114.54(18) . . . .
C5 C6 C10 C12 -64.1(2) . . . .
C7 C8 C14 C16 -113.5(2) . . . .
C9 C8 C14 C16 63.8(2) . . . .
C7 C8 C14 C15 125.91(19) . . . .
C9 C8 C14 C15 -56.8(2) . . . .
C7 C8 C14 C17 5.4(2) . . . .
C9 C8 C14 C17 -177.31(17) . . . .
C1 N2 C18 C19 16.7(3) . . . .
C3 N2 C18 C19 -162.21(15) . . . .
C1 N2 C18 C23 -165.83(16) . . . .
C3 N2 C18 C23 15.3(2) . . . .
V1 O2 C19 C18 -41.6(2) . . . .
V1 O2 C19 C20 139.52(14) . . . .
C23 C18 C19 O2 178.35(15) . . . .
N2 C18 C19 O2 -4.2(2) . . . .
C23 C18 C19 C20 -2.7(3) . . . .
N2 C18 C19 C20 174.72(15) . . . .
O2 C19 C20 C21 -179.14(15) . . . .
C18 C19 C20 C21 2.0(2) . . . .
O2 C19 C20 C24 -0.8(2) . . . .
C18 C19 C20 C24 -179.67(15) . . . .
C19 C20 C21 C22 0.1(3) . . . .
C24 C20 C21 C22 -178.24(16) . . . .
C20 C21 C22 C23 -1.4(3) . . . .
C20 C21 C22 C28 -177.81(16) . . . .
C21 C22 C23 C18 0.7(3) . . . .
C28 C22 C23 C18 176.94(16) . . . .
C19 C18 C23 C22 1.4(3) . . . .
N2 C18 C23 C22 -176.07(15) . . . .
C21 C20 C24 C26 113.31(18) . . . .
C19 C20 C24 C26 -65.0(2) . . . .
C21 C20 C24 C25 -124.92(18) . . . .
C19 C20 C24 C25 56.8(2) . . . .
C21 C20 C24 C27 -6.2(2) . . . .
C19 C20 C24 C27 175.53(16) . . . .
C23 C22 C28 C31 14.8(2) . . . .
C21 C22 C28 C31 -168.96(17) . . . .
C23 C22 C28 C30 -105.34(19) . . . .
C21 C22 C28 C30 70.9(2) . . . .
C23 C22 C28 C29 135.28(18) . . . .
C21 C22 C28 C29 -48.5(2) . . . .
V1 O4 C32 O5 -14.1(3) . . . .
V1 O4 C32 C33 167.14(14) . . . .
O5 C32 C33 F1 162.9(4) . . . .
O4 C32 C33 F1 -18.1(4) . . . .
O5 C32 C33 F2A 16.9(4) . . . .
O4 C32 C33 F2A -164.2(3) . . . .
O5 C32 C33 F3 -76.2(4) . . . .
O4 C32 C33 F3 102.7(4) . . . .
O5 C32 C33 F3A -102.1(3) . . . .
O4 C32 C33 F3A 76.8(3) . . . .
O5 C32 C33 F1A 138.5(3) . . . .
O4 C32 C33 F1A -42.5(3) . . . .
O5 C32 C33 F2 39.1(4) . . . .
O4 C32 C33 F2 -141.9(3) . . . .
